data_7062942
loop_
_publ_author_name
'Uvarova, Marina A.'
'Lutsenko, Irina A.'
'Shmelev, Maxim A.'
'Nefedov, Sergey E.'
'Bekker, Olga B.'
'Lashkin, Arseniy I.'
'Shender, Victoria O.'
'Eremenko, Igor L.'

_publ_section_title
;
 Research of the influence of anions in complexes [CuPhen(Hpz)2X2] (X =
 CF3COO&#x2212;, Otf&#x2212;, Cl&#x2212;) on the structure and bioactivity
;
_journal_issue 2
_journal_name_full 'New Journal of Chemistry'
_journal_page_first 717
_journal_page_last 723
_journal_paper_doi 10.1039/D3NJ04903E
_journal_volume 48
_journal_year 2024
_chemical_formula_moiety 'C20 H16 Cu F6 N6 O6 S2'
_chemical_formula_sum 'C20 H16 Cu F6 N6 O6 S2'
_chemical_formula_weight 678.055
_space_group_crystal_system monoclinic
_space_group_IT_number 15
_space_group_name_Hall '-C 2yc'
_space_group_name_H-M_alt 'C 1 2/c 1'
_symmetry_Int_Tables_number 15
_audit_creation_date 2022-12-21
_audit_creation_method
;
Olex2 1.5
(compiled 2022.04.07 svn.rca3783a0 for OlexSys, GUI svn.r6498)
;
_audit_update_record
;
2023-08-16 deposited with the CCDC.	2023-12-01 downloaded from the CCDC.
;
_cell_angle_alpha 90
_cell_angle_beta 119.823(3)
_cell_angle_gamma 90
_cell_formula_units_Z 4
_cell_length_a 16.084(3)
_cell_length_b 11.6918(17)
_cell_length_c 16.023(3)
_cell_measurement_reflns_used 3520
_cell_measurement_temperature 150(2)
_cell_measurement_theta_max 29.25
_cell_measurement_theta_min 2.28
_cell_volume 2614.1(8)
_computing_molecular_graphics 'Olex2 1.5 (Dolomanov et al., 2009)'
_computing_publication_material 'Olex2 1.5 (Dolomanov et al., 2009)'
_computing_structure_refinement 'olex2.refine 1.5 (Bourhis et al., 2015)'
_diffrn_ambient_temperature 150.15
_diffrn_measured_fraction_theta_full 0.9962
_diffrn_measured_fraction_theta_max 0.9963
_diffrn_measurement_device_type 'Bruker APEX-II CCD'
_diffrn_measurement_method '\f and \w scans'
_diffrn_radiation_type 'Mo K\a'
_diffrn_radiation_wavelength 0.71073
_diffrn_reflns_av_R_equivalents 0.0515
_diffrn_reflns_av_unetI/netI 0.0472
_diffrn_reflns_Laue_measured_fraction_full 0.9962
_diffrn_reflns_Laue_measured_fraction_max 0.9963
_diffrn_reflns_limit_h_max 23
_diffrn_reflns_limit_h_min -22
_diffrn_reflns_limit_k_max 16
_diffrn_reflns_limit_k_min -16
_diffrn_reflns_limit_l_max 22
_diffrn_reflns_limit_l_min -22
_diffrn_reflns_number 11530
_diffrn_reflns_point_group_measured_fraction_full 0.9962
_diffrn_reflns_point_group_measured_fraction_max 0.9963
_diffrn_reflns_theta_full 25.2417
_diffrn_reflns_theta_max 30.00
_diffrn_reflns_theta_min 2.27
_exptl_absorpt_coefficient_mu 1.087
_exptl_crystal_colour blue
_exptl_crystal_colour_primary blue
_exptl_crystal_density_diffrn 1.723
_exptl_crystal_description prizm
_exptl_crystal_F_000 1367.617
_exptl_crystal_size_max 0.14
_exptl_crystal_size_mid 0.12
_exptl_crystal_size_min 0.1
_refine_diff_density_max 0.7735
_refine_diff_density_min -0.4340
_refine_diff_density_rms 0.0954
_refine_ls_d_res_high 0.7108
_refine_ls_d_res_low 8.9617
_refine_ls_goodness_of_fit_ref 1.0120
_refine_ls_hydrogen_treatment constr
_refine_ls_matrix_type full
_refine_ls_number_constraints 16
_refine_ls_number_parameters 186
_refine_ls_number_reflns 3786
_refine_ls_number_restraints 0
_refine_ls_restrained_S_all 1.0120
_refine_ls_R_factor_all 0.0499
_refine_ls_R_factor_gt 0.0356
_refine_ls_shift/su_max -0.0004
_refine_ls_shift/su_mean 0.0001
_refine_ls_structure_factor_coef Fsqd
_refine_ls_weighting_details 'w=1/[\s^2^(Fo^2^)+(0.0539P)^2^+0.3007P] where P=(Fo^2^+2Fc^2^)/3'
_refine_ls_weighting_scheme calc
_refine_ls_wR_factor_gt 0.0886
_refine_ls_wR_factor_ref 0.0966
_reflns_Friedel_coverage 0.0
_reflns_limit_h_max 19
_reflns_limit_h_min -22
_reflns_limit_k_max 16
_reflns_limit_k_min 0
_reflns_limit_l_max 22
_reflns_limit_l_min 0
_reflns_number_gt 3011
_reflns_number_total 3786
_reflns_threshold_expression I>=2u(I)
_cod_data_source_file d3nj04903e2.cif
_cod_data_source_block phencuHpzotf
_cod_original_cell_volume 2614.0(7)
_cod_database_code 7062942
_olex2_refinement_description
;
1. Fixed Uiso
 At 1.2 times of:
  All C(H) groups, All N(H) groups
2.a Aromatic/amide H refined with riding coordinates:
 N2(H2), C1(H1), C2(H2a), C3(H3), C4(H4), C5(H5), C6(H6), C9(H9)
;
_olex2_submission_special_instructions 'No special instructions were received'

loop_
_space_group_symop_id
_space_group_symop_operation_xyz
1 x,y,z
2 -x,y,-z+1/2
3 -x,-y,-z
4 x,-y,z-1/2
5 x+1/2,y+1/2,z
6 -x+1/2,y+1/2,-z+1/2
7 -x+1/2,-y+1/2,-z
8 x+1/2,-y+1/2,z-1/2

loop_
_atom_site_label
_atom_site_type_symbol
_atom_site_fract_x
_atom_site_fract_y
_atom_site_fract_z
_atom_site_U_iso_or_equiv
_atom_site_adp_type
_atom_site_occupancy
_atom_site_site_symmetry_order
_atom_site_refinement_flags_posn
_atom_site_refinement_flags_adp
_atom_site_refinement_flags_occupancy
Cu1 Cu 0.0 0.15056(2) 0.25 0.02342(10) Uani 1.000000 2 S T P
S1 S -0.03382(3) 0.17573(3) 0.46275(3) 0.02642(11) Uani 1.000000 1 . . .
O1 O 0.01048(10) 0.14864(10) 0.40605(10) 0.0335(3) Uani 1.000000 1 . . .
O2 O -0.13620(11) 0.17339(12) 0.41176(12) 0.0449(4) Uani 1.000000 1 . . .
O3 O 0.01276(11) 0.12305(12) 0.55672(10) 0.0406(3) Uani 1.000000 1 . . .
N1 N 0.09975(11) 0.02916(12) 0.30159(11) 0.0290(3) Uani 1.000000 1 . . .
N2 N 0.10689(12) -0.04387(13) 0.36967(12) 0.0338(4) Uani 1.000000 1 . . .
H2 H 0.07248(12) -0.03942(13) 0.39840(12) 0.0405(4) Uiso 1.000000 1 R . .
N3 N 0.09456(10) 0.28088(13) 0.30272(10) 0.0272(3) Uani 1.000000 1 . . .
F1 F -0.04370(14) 0.36635(11) 0.54136(11) 0.0701(5) Uani 1.000000 1 . . .
F2 F -0.04218(10) 0.38956(10) 0.41086(9) 0.0475(3) Uani 1.000000 1 . . .
F3 F 0.08737(13) 0.34512(12) 0.53821(14) 0.0798(6) Uani 1.000000 1 . . .
C1 C 0.16316(15) -0.00690(17) 0.27681(16) 0.0392(5) Uani 1.000000 1 . . .
H1 H 0.17426(15) 0.02787(17) 0.22964(16) 0.0471(5) Uiso 1.000000 1 R . .
C2 C 0.21072(16) -0.10339(19) 0.33063(17) 0.0483(5) Uani 1.000000 1 . . .
H2a H 0.25951(16) -0.14583(19) 0.32757(17) 0.0580(6) Uiso 1.000000 1 R . .
C3 C 0.17296(17) -0.12401(18) 0.38806(16) 0.0433(5) Uani 1.000000 1 . . .
H3 H 0.19031(17) -0.18454(18) 0.43328(16) 0.0519(6) Uiso 1.000000 1 R . .
C4 C 0.18934(15) 0.2777(2) 0.35713(16) 0.0424(5) Uani 1.000000 1 . . .
H4 H 0.22044(15) 0.2055(2) 0.37514(16) 0.0509(6) Uiso 1.000000 1 R . .
C5 C 0.24494(18) 0.3773(2) 0.3888(2) 0.0586(7) Uani 1.000000 1 . . .
H5 H 0.31265(18) 0.3726(2) 0.4278(2) 0.0703(8) Uiso 1.000000 1 R . .
C6 C 0.2008(2) 0.4806(2) 0.36315(18) 0.0581(7) Uani 1.000000 1 . . .
H6 H 0.2380(2) 0.5486(2) 0.38370(18) 0.0697(9) Uiso 1.000000 1 R . .
C7 C 0.10146(18) 0.48772(17) 0.30689(15) 0.0421(5) Uani 1.000000 1 . . .
C8 C 0.05084(13) 0.38357(15) 0.27845(12) 0.0277(4) Uani 1.000000 1 . . .
C9 C 0.0478(2) 0.59155(18) 0.27651(16) 0.0566(7) Uani 1.000000 1 . . .
H9 H 0.0809(2) 0.66252(18) 0.29442(16) 0.0679(9) Uiso 1.000000 1 R . .
C10 C -0.00577(18) 0.32722(16) 0.49007(16) 0.0390(5) Uani 1.000000 1 . . .

loop_
_atom_site_aniso_label
_atom_site_aniso_U_11
_atom_site_aniso_U_22
_atom_site_aniso_U_33
_atom_site_aniso_U_12
_atom_site_aniso_U_13
_atom_site_aniso_U_23
Cu1 0.01579(15) 0.01909(15) 0.03045(17) -0.000000 0.00776(13) 0.000000
S1 0.0297(2) 0.0202(2) 0.0298(2) -0.00312(15) 0.0151(2) -0.00113(15)
O1 0.0411(8) 0.0282(7) 0.0355(8) 0.0026(5) 0.0223(7) -0.0001(5)
O2 0.0298(8) 0.0361(8) 0.0634(10) -0.0025(6) 0.0190(8) -0.0018(7)
O3 0.0527(9) 0.0331(7) 0.0356(8) -0.0005(6) 0.0217(7) 0.0063(6)
N1 0.0276(8) 0.0252(7) 0.0332(8) 0.0057(6) 0.0144(7) 0.0057(6)
N2 0.0372(9) 0.0276(8) 0.0351(9) 0.0054(6) 0.0169(8) 0.0065(6)
N3 0.0226(7) 0.0290(7) 0.0269(7) -0.0041(6) 0.0100(6) -0.0003(6)
F1 0.1389(16) 0.0355(7) 0.0682(10) -0.0043(8) 0.0759(11) -0.0126(6)
F2 0.0783(10) 0.0247(6) 0.0518(8) 0.0026(6) 0.0415(8) 0.0055(5)
F3 0.0556(11) 0.0444(9) 0.0986(14) -0.0242(7) 0.0075(10) -0.0117(8)
C1 0.0323(11) 0.0428(11) 0.0439(12) 0.0138(8) 0.0199(10) 0.0082(9)
C2 0.0382(12) 0.0442(12) 0.0546(14) 0.0220(9) 0.0170(11) 0.0058(10)
C3 0.0471(13) 0.0313(10) 0.0402(12) 0.0130(9) 0.0134(10) 0.0077(8)
C4 0.0230(10) 0.0481(12) 0.0480(12) -0.0087(8) 0.0115(9) -0.0046(9)
C5 0.0329(12) 0.0731(17) 0.0596(15) -0.0269(12) 0.0154(12) -0.0174(13)
C6 0.0677(18) 0.0549(15) 0.0567(15) -0.0405(13) 0.0349(15) -0.0218(12)
C7 0.0676(16) 0.0310(10) 0.0340(11) -0.0204(10) 0.0301(12) -0.0098(8)
C8 0.0387(10) 0.0235(8) 0.0240(9) -0.0054(7) 0.0179(8) -0.0025(6)
C9 0.112(2) 0.0244(10) 0.0453(15) -0.0146(10) 0.0476(16) -0.0064(8)
C10 0.0547(14) 0.0257(9) 0.0387(11) -0.0064(8) 0.0248(11) -0.0053(7)

loop_
_atom_type_symbol
_atom_type_scat_dispersion_real
_atom_type_scat_dispersion_imag
_atom_type_scat_Cromer_Mann_a1
_atom_type_scat_Cromer_Mann_a2
_atom_type_scat_Cromer_Mann_a3
_atom_type_scat_Cromer_Mann_a4
_atom_type_scat_Cromer_Mann_b1
_atom_type_scat_Cromer_Mann_b2
_atom_type_scat_Cromer_Mann_b3
_atom_type_scat_Cromer_Mann_b4
_atom_type_scat_Cromer_Mann_c
_atom_type_scat_source
_atom_type_scat_dispersion_source
C 0.00347 0.00161 2.31000 1.02000 1.58860 0.86500 20.84390 10.20750 0.56870 51.65120 0.21560 'International Tables Volume C Table 6.1.1.4 (pp. 500-502)' 'Henke, Gullikson and Davis, At. Data and Nucl. Data Tables, 1993, 54, 2'
Cu 0.34125 1.28947 13.33800 7.16760 5.61580 1.67350 3.58280 0.24700 11.39660 64.81260 1.19100 'International Tables Volume C Table 6.1.1.4 (pp. 500-502)' 'Henke, Gullikson and Davis, At. Data and Nucl. Data Tables, 1993, 54, 2'
F 0.01794 0.01033 3.53920 2.64120 1.51700 1.02430 10.28250 4.29440 0.26150 26.14760 0.27760 'International Tables Volume C Table 6.1.1.4 (pp. 500-502)' 'Henke, Gullikson and Davis, At. Data and Nucl. Data Tables, 1993, 54, 2'
H 0.00000 0.00000 0.49300 0.32291 0.14019 0.04081 10.51090 26.12570 3.14236 57.79970 0.00304 'International Tables Volume C Table 6.1.1.4 (pp. 500-502)' 'Henke, Gullikson and Davis, At. Data and Nucl. Data Tables, 1993, 54, 2'
N 0.00653 0.00323 12.21260 3.13220 2.01250 1.16630 0.00570 9.89330 28.99750 0.58260 -11.52900 'International Tables Volume C Table 6.1.1.4 (pp. 500-502)' 'Henke, Gullikson and Davis, At. Data and Nucl. Data Tables, 1993, 54, 2'
O 0.01158 0.00611 3.04850 2.28680 1.54630 0.86700 13.27710 5.70110 0.32390 32.90890 0.25080 'International Tables Volume C Table 6.1.1.4 (pp. 500-502)' 'Henke, Gullikson and Davis, At. Data and Nucl. Data Tables, 1993, 54, 2'
S 0.12424 0.12443 6.90530 5.20340 1.43790 1.58630 1.46790 22.21510 0.25360 56.17200 0.86690 'International Tables Volume C Table 6.1.1.4 (pp. 500-502)' 'Henke, Gullikson and Davis, At. Data and Nucl. Data Tables, 1993, 54, 2'

loop_
_geom_angle_atom_site_label_1
_geom_angle_atom_site_label_2
_geom_angle_atom_site_label_3
_geom_angle
_geom_angle_site_symmetry_1
_geom_angle_site_symmetry_3
_geom_angle_publ_flag
O1 Cu1 O1 178.94(6) 2 . ?
N1 Cu1 O1 92.87(5) . 2 ?
N1 Cu1 O1 92.87(5) 2 . ?
N1 Cu1 O1 86.37(5) . . ?
N1 Cu1 O1 86.37(5) 2 2 ?
N1 Cu1 N1 88.90(9) 2 . ?
N3 Cu1 O1 95.18(5) 2 . ?
N3 Cu1 O1 85.63(5) 2 2 ?
N3 Cu1 O1 85.63(5) . . ?
N3 Cu1 O1 95.18(5) . 2 ?
N3 Cu1 N1 94.63(6) . . ?
N3 Cu1 N1 94.63(6) 2 2 ?
N3 Cu1 N1 176.07(6) . 2 ?
N3 Cu1 N1 176.07(6) 2 . ?
N3 Cu1 N3 81.91(8) 2 . ?
O2 S1 O1 115.20(9) . . ?
O3 S1 O1 113.62(9) . . ?
O3 S1 O2 116.15(9) . . ?
C10 S1 O1 102.92(9) . . ?
C10 S1 O2 103.45(10) . . ?
C10 S1 O3 103.03(9) . . ?
S1 O1 Cu1 147.85(9) . . ?
N2 N1 Cu1 121.09(11) . . ?
C1 N1 Cu1 132.88(13) . . ?
C1 N1 N2 105.74(15) . . ?
H2 N2 N1 124.38(9) . . ?
C3 N2 N1 111.24(16) . . ?
C3 N2 H2 124.38(12) . . ?
C4 N3 Cu1 129.33(14) . . ?
C8 N3 Cu1 112.07(12) . . ?
C8 N3 C4 118.59(16) . . ?
H1 C1 N1 125.15(11) . . ?
C2 C1 N1 109.71(18) . . ?
C2 C1 H1 125.15(12) . . ?
H2a C2 C1 127.14(12) . . ?
C3 C2 C1 105.72(18) . . ?
C3 C2 H2a 127.14(12) . . ?
C2 C3 N2 107.58(18) . . ?
H3 C3 N2 126.21(12) . . ?
H3 C3 C2 126.21(12) . . ?
H4 C4 N3 118.93(12) . . ?
C5 C4 N3 122.1(2) . . ?
C5 C4 H4 118.93(16) . . ?
H5 C5 C4 120.43(16) . . ?
C6 C5 C4 119.1(2) . . ?
C6 C5 H5 120.43(14) . . ?
H6 C6 C5 119.74(14) . . ?
C7 C6 C5 120.5(2) . . ?
C7 C6 H6 119.74(13) . . ?
C8 C7 C6 116.8(2) . . ?
C9 C7 C6 125.2(2) . . ?
C9 C7 C8 118.1(2) . . ?
C7 C8 N3 122.84(18) . . ?
C8 C8 N3 116.98(10) 2 . ?
C8 C8 C7 120.18(13) 2 . ?
C9 C9 C7 121.73(13) 2 . ?
H9 C9 C7 119.14(13) . . ?
F1 C10 S1 110.40(14) . . ?
F2 C10 S1 111.48(14) . . ?
F2 C10 F1 106.53(18) . . ?
F3 C10 S1 111.59(15) . . ?
F3 C10 F1 108.81(19) . . ?
F3 C10 F2 107.85(18) . . ?

loop_
_geom_bond_atom_site_label_1
_geom_bond_atom_site_label_2
_geom_bond_distance
_geom_bond_site_symmetry_2
_geom_bond_publ_flag
Cu1 O1 2.4210(13) 2 ?
Cu1 O1 2.4210(13) . ?
Cu1 N1 1.9881(15) . ?
Cu1 N1 1.9881(15) 2 ?
Cu1 N3 2.0175(14) . ?
Cu1 N3 2.0175(14) 2 ?
S1 O1 1.4413(13) . ?
S1 O2 1.4289(16) . ?
S1 O3 1.4441(14) . ?
S1 C10 1.826(2) . ?
N1 N2 1.345(2) . ?
N1 C1 1.333(2) . ?
N2 H2 0.8800 . ?
N2 C3 1.335(2) . ?
N3 C4 1.328(2) . ?
N3 C8 1.347(2) . ?
F1 C10 1.325(2) . ?
F2 C10 1.321(2) . ?
F3 C10 1.317(3) . ?
C1 H1 0.9500 . ?
C1 C2 1.395(3) . ?
C2 H2a 0.9500 . ?
C2 C3 1.353(3) . ?
C3 H3 0.9500 . ?
C4 H4 0.9500 . ?
C4 C5 1.401(3) . ?
C5 H5 0.9500 . ?
C5 C6 1.357(4) . ?
C6 H6 0.9500 . ?
C6 C7 1.393(4) . ?
C7 C8 1.409(2) . ?
C7 C9 1.427(3) . ?
C8 C8 1.422(4) 2 ?
C9 C9 1.337(5) 2 ?
C9 H9 0.9500 . ?

loop_
_geom_torsion_atom_site_label_1
_geom_torsion_atom_site_label_2
_geom_torsion_atom_site_label_3
_geom_torsion_atom_site_label_4
_geom_torsion
_geom_torsion_site_symmetry_1
_geom_torsion_site_symmetry_2
_geom_torsion_site_symmetry_3
_geom_torsion_site_symmetry_4
_geom_torsion_publ_flag
Cu1 O1 S1 O2 29.44(17) . . . . ?
Cu1 O1 S1 O2 29.44(17) 2 . . . ?
Cu1 O1 S1 O3 166.95(14) . . . . ?
Cu1 O1 S1 O3 166.95(14) 2 . . . ?
Cu1 O1 S1 C10 -82.38(16) 2 . . . ?
Cu1 O1 S1 C10 -82.38(16) . . . . ?
Cu1 N1 N2 C3 174.76(16) 2 . . . ?
Cu1 N1 N2 C3 174.76(16) . . . . ?
Cu1 N1 C1 C2 -174.0(2) 2 . . . ?
Cu1 N1 C1 C2 -174.0(2) . . . . ?
Cu1 N3 C4 C5 -179.25(19) . . . . ?
Cu1 N3 C4 C5 -179.25(19) 2 . . . ?
Cu1 N3 C8 C7 179.85(11) 2 . . . ?
Cu1 N3 C8 C7 179.85(11) . . . . ?
Cu1 N3 C8 C8 -0.22(13) . . . 2 ?
Cu1 N3 C8 C8 -0.22(13) . 2 2 . ?
N1 N2 C3 C2 0.08(19) . . . . ?
N1 C1 C2 C3 0.3(2) . . . . ?
N2 C3 C2 C1 -0.3(2) . . . . ?
N3 C4 C5 C6 -0.1(3) . . . . ?
N3 C8 C7 C6 -0.6(2) . . . . ?
N3 C8 C7 C9 179.58(18) . . . . ?
N3 C8 C8 N3 0.31(13) . . 2 2 ?
N3 C8 C8 C7 -179.76(18) . . 2 2 ?
C4 C5 C6 C7 0.7(3) . . . . ?
C5 C6 C7 C8 -0.4(3) . . . . ?
C5 C6 C7 C9 179.5(2) . . . . ?
C6 C7 C8 C8 179.5(2) . . . 2 ?
C6 C7 C9 C9 -179.1(3) . . . 2 ?
C7 C8 C8 C7 0.17(14) . . 2 2 ?
C7 C9 C9 C7 -1.0(2) . . 2 2 ?
